data_4028128
loop_
_publ_author_name
'Caterina Viglianisi'
'Lucia Becucci'
'Cristina Faggi'
'Sara Piantini'
'Piero Procacci'
'Stefano Menichetti'

_publ_contact_author_address
;Dipartimento Chimica "U. Schiff"
Universit\`a Firenze
Via della Lastruccia 13
50019  Sesto Fiorentino
Firenze
;
_publ_contact_author_email cristina.@unifi.it
_publ_contact_author_name 'Dr. Cristina Faggi'
_publ_section_title
;
 Regioselective Electrophilic Access to Naphtho[1,2-b:8,7-b']- and
 -[1,2-b:5,6-b']dithiophenes
;
_journal_name_full 'Journal of Organic Chemistry'
_journal_page_first 3496
_journal_page_last 3502
_journal_paper_doi 10.1021/jo400205j
_journal_volume 78
_journal_year 2013
_chemical_formula_moiety 'C11 H11 Cl S'
_chemical_formula_sum 'C11 H11 Cl S'
_chemical_formula_weight 210.71
_chemical_name_systematic
;
2,7-dibutyl-1,6-dichloronaphtho[1,2-b:5,6-b']dithiophene
;
_space_group_IT_number 2
_symmetry_cell_setting triclinic
_symmetry_space_group_name_Hall '-P 1'
_symmetry_space_group_name_H-M 'P -1'
_atom_sites_solution_hydrogens geom
_atom_sites_solution_primary direct
_atom_sites_solution_secondary difmap
_audit_creation_date
;
'Fri Mar 09 11:41:45 2012'
;
_audit_creation_method
;
CrysAlisPro, Oxford Diffraction Ltd.,
Version 1.171.34.44 (release 25-10-2010 CrysAlis171 .NET)
(compiled Oct 25 2010,18:11:34)
;
_cell_angle_alpha 90.861(6)
_cell_angle_beta 89.656(6)
_cell_angle_gamma 98.724(5)
_cell_formula_units_Z 2
_cell_length_a 6.9460(10)
_cell_length_b 7.7200(10)
_cell_length_c 9.0570(10)
_cell_measurement_reflns_used 1932
_cell_measurement_temperature 100(2)
_cell_measurement_theta_max 61.6775
_cell_measurement_theta_min 6.4423
_cell_volume 479.99(11)
_computing_cell_refinement
;
CrysAlisPro, Oxford Diffraction Ltd.,
Version 1.171.34.44 (release 25-10-2010 CrysAlis171 .NET)
(compiled Oct 25 2010,18:11:34)
;
_computing_data_collection
;
CrysAlisPro, Oxford Diffraction Ltd.,
Version 1.171.34.44 (release 25-10-2010 CrysAlis171 .NET)
(compiled Oct 25 2010,18:11:34)
;
_computing_data_reduction
;
CrysAlisPro, Oxford Diffraction Ltd.,
Version 1.171.34.44 (release 25-10-2010 CrysAlis171 .NET)
(compiled Oct 25 2010,18:11:34)
;
_computing_molecular_graphics Ortep3
_computing_publication_material Ciftab
_computing_structure_refinement 'SHELXL-97 (Sheldrick, 1997)'
_computing_structure_solution 'SIR2004 J.Appl.Cryst.38,381-388'
_diffrn_ambient_temperature 100(2)
_diffrn_detector_area_resol_mean 8.1241
_diffrn_measured_fraction_theta_full 0.966
_diffrn_measured_fraction_theta_max 0.966
_diffrn_measurement_details
;
  1 omega  -19.00   12.00   1.0000    1.5000
omega____ theta____ kappa____ phi______ frames
    -        0.4688   77.0000   30.0000 31

  2 omega  -63.00  -32.00   1.0000    1.5000
omega____ theta____ kappa____ phi______ frames
    -        0.4688  179.0000  -30.0000 31

  3 omega   43.00   71.00   1.0000    1.5000
omega____ theta____ kappa____ phi______ frames
    -        0.4688   77.0000   30.0000 28

  4 omega  -76.00  -35.00   1.0000    1.5000
omega____ theta____ kappa____ phi______ frames
    -        0.4688  179.0000  150.0000 41

  5 omega -107.00  -16.00   1.0000    1.5000
omega____ theta____ kappa____ phi______ frames
    -      -77.8666   77.0000  120.0000 91

  6 omega -111.00   -6.00   1.0000    1.5000
omega____ theta____ kappa____ phi______ frames
    -      -77.8666  125.0000  120.0000 105

  7 omega   68.00  138.00   1.0000    1.5000
omega____ theta____ kappa____ phi______ frames
    -       78.8041   77.0000    0.0000 70

  8 omega   31.00   56.00   1.0000    1.5000
omega____ theta____ kappa____ phi______ frames
    -       78.8041  -37.0000    0.0000 25

  9 omega   16.00   71.00   1.0000    1.5000
omega____ theta____ kappa____ phi______ frames
    -       78.8041  -37.0000  -90.0000 55

 10 omega    9.00   70.00   1.0000    1.5000
omega____ theta____ kappa____ phi______ frames
    -       78.8041  -37.0000 -150.0000 61

 11 omega   64.00  142.00   1.0000    1.5000
omega____ theta____ kappa____ phi______ frames
    -       78.8041   37.0000  120.0000 78

 12 omega   55.00  101.00   1.0000    1.5000
omega____ theta____ kappa____ phi______ frames
    -       78.8041  -77.0000  -90.0000 46

 13 omega   22.00   84.00   1.0000    1.5000
omega____ theta____ kappa____ phi______ frames
    -       78.8041  -77.0000 -150.0000 62

;
_diffrn_measurement_device_type 'Xcalibur, Onyx'
_diffrn_measurement_method '\w scans'
_diffrn_radiation_monochromator graphite
_diffrn_radiation_probe x-ray
_diffrn_radiation_source 'Enhance (Cu) x-ray Source'
_diffrn_radiation_type CuK\a
_diffrn_radiation_wavelength 1.54178
_diffrn_reflns_av_R_equivalents 0.0167
_diffrn_reflns_av_sigmaI/netI 0.0347
_diffrn_reflns_limit_h_max 7
_diffrn_reflns_limit_h_min -5
_diffrn_reflns_limit_k_max 7
_diffrn_reflns_limit_k_min -8
_diffrn_reflns_limit_l_max 10
_diffrn_reflns_limit_l_min -9
_diffrn_reflns_number 2478
_diffrn_reflns_theta_full 61.76
_diffrn_reflns_theta_max 61.76
_diffrn_reflns_theta_min 6.45
_diffrn_standards_decay_% 50
_diffrn_standards_interval_count 200
_diffrn_standards_number 3
_exptl_absorpt_coefficient_mu 5.086
_exptl_absorpt_correction_T_max 0.8585
_exptl_absorpt_correction_T_min 0.6657
_exptl_absorpt_correction_type multi-scan
_exptl_absorpt_process_details
;
CrysAlisPro, Oxford Diffraction Ltd.,
Version 1.171.34.44 (release 25-10-2010 CrysAlis171 .NET)
(compiled Oct 25 2010,18:11:34)
empirical absorption correction using spherical harmonics,
 implemented in SCALE3 ABSPACK scaling algorithm.
;
_exptl_crystal_colour white
_exptl_crystal_density_diffrn 1.458
_exptl_crystal_description prismatic
_exptl_crystal_F_000 220
_exptl_crystal_size_max 0.09
_exptl_crystal_size_mid 0.07
_exptl_crystal_size_min 0.03
_refine_diff_density_max 0.257
_refine_diff_density_min -0.282
_refine_diff_density_rms 0.054
_refine_ls_extinction_method none
_refine_ls_goodness_of_fit_ref 1.081
_refine_ls_hydrogen_treatment mixed
_refine_ls_matrix_type full
_refine_ls_number_parameters 154
_refine_ls_number_reflns 1442
_refine_ls_number_restraints 0
_refine_ls_restrained_S_all 1.081
_refine_ls_R_factor_all 0.0313
_refine_ls_R_factor_gt 0.0273
_refine_ls_shift/su_max 0.001
_refine_ls_shift/su_mean 0.000
_refine_ls_structure_factor_coef Fsqd
_refine_ls_weighting_details 'calc w=1/[\s^2^(Fo^2^)+(0.0444P)^2^+0.1539P] where P=(Fo^2^+2Fc^2^)/3'
_refine_ls_weighting_scheme calc
_refine_ls_wR_factor_gt 0.0716
_refine_ls_wR_factor_ref 0.0741
_reflns_number_gt 1315
_reflns_number_total 1442
_reflns_threshold_expression >2sigma(I)
_cod_data_source_file jo400205j_si_002.cif
_cod_data_source_block exp_650
_cod_database_code 4028128

loop_
_symmetry_equiv_pos_as_xyz
'x, y, z'
'-x, -y, -z'

loop_
_atom_site_label
_atom_site_type_symbol
_atom_site_fract_x
_atom_site_fract_y
_atom_site_fract_z
_atom_site_U_iso_or_equiv
_atom_site_adp_type
_atom_site_occupancy
_atom_site_symmetry_multiplicity
_atom_site_calc_flag
_atom_site_refinement_flags
S1 S 0.67359(6) 0.66799(6) 0.78086(5) 0.01433(17) Uani 1 1 d .
Cl1 Cl 0.32374(6) 0.16996(5) 0.79978(5) 0.01738(17) Uani 1 1 d .
C1 C 0.7846(3) 0.5271(2) 0.8886(2) 0.0137(4) Uani 1 1 d .
C2 C 0.6726(3) 0.3619(2) 0.8959(2) 0.0141(4) Uani 1 1 d .
C3 C 0.4967(3) 0.3567(2) 0.8123(2) 0.0136(4) Uani 1 1 d .
C4 C 0.4755(3) 0.5068(2) 0.7434(2) 0.0138(4) Uani 1 1 d .
C5 C 0.3110(3) 0.5400(3) 0.6462(2) 0.0157(4) Uani 1 1 d .
C6 C 0.3343(3) 0.7210(2) 0.5786(2) 0.0153(4) Uani 1 1 d .
C7 C 0.1639(3) 0.7447(2) 0.4795(2) 0.0166(5) Uani 1 1 d .
C8 C 0.1937(3) 0.9218(3) 0.4030(2) 0.0197(5) Uani 1 1 d .
C9 C 0.7417(3) 0.2277(2) 0.9759(2) 0.0151(4) Uani 1 1 d .
H9 H 0.6677 0.1170 0.9814 0.018 Uiso 1 1 calc R
C10 C 0.9173(3) 0.2622(2) 1.0448(2) 0.0149(4) Uani 1 1 d .
H10 H 0.9629 0.1735 1.0963 0.018 Uiso 1 1 calc R
C11 C 1.0328(3) 0.4314(2) 1.0395(2) 0.0140(4) Uani 1 1 d .
H6B H 0.348(3) 0.804(3) 0.656(2) 0.015(5) Uiso 1 1 d .
H6A H 0.459(3) 0.741(3) 0.522(2) 0.018(5) Uiso 1 1 d .
H7B H 0.146(3) 0.655(3) 0.403(2) 0.014(5) Uiso 1 1 d .
H7A H 0.045(3) 0.731(3) 0.536(2) 0.021(5) Uiso 1 1 d .
H8A H 0.206(3) 1.016(3) 0.474(3) 0.030(6) Uiso 1 1 d .
H5A H 0.299(3) 0.453(3) 0.569(2) 0.013(5) Uiso 1 1 d .
H8B H 0.088(4) 0.935(3) 0.339(3) 0.027(6) Uiso 1 1 d .
H5B H 0.190(3) 0.517(3) 0.700(2) 0.022(6) Uiso 1 1 d .
H8C H 0.319(3) 0.943(3) 0.343(3) 0.025(6) Uiso 1 1 d .

loop_
_atom_site_aniso_label
_atom_site_aniso_U_11
_atom_site_aniso_U_22
_atom_site_aniso_U_33
_atom_site_aniso_U_23
_atom_site_aniso_U_13
_atom_site_aniso_U_12
S1 0.0149(3) 0.0121(3) 0.0154(3) 0.00235(19) -0.00223(19) -0.00003(19)
Cl1 0.0160(3) 0.0133(3) 0.0215(3) 0.00059(19) -0.00204(19) -0.00248(19)
C1 0.0167(10) 0.0143(10) 0.0103(9) 0.0013(8) 0.0016(8) 0.0031(8)
C2 0.0150(10) 0.0158(10) 0.0107(10) -0.0010(8) 0.0026(8) 0.0004(8)
C3 0.0139(10) 0.0127(10) 0.0131(10) -0.0029(8) 0.0018(8) -0.0014(7)
C4 0.0147(10) 0.0141(10) 0.0123(10) -0.0020(8) 0.0012(8) 0.0011(8)
C5 0.0145(10) 0.0164(10) 0.0165(11) -0.0004(9) -0.0014(8) 0.0028(8)
C6 0.0157(10) 0.0142(10) 0.0158(11) -0.0014(8) -0.0003(8) 0.0017(8)
C7 0.0146(11) 0.0161(10) 0.0187(11) -0.0003(9) 0.0000(9) 0.0009(8)
C8 0.0185(11) 0.0200(11) 0.0211(11) 0.0013(9) -0.0015(9) 0.0047(9)
C9 0.0173(10) 0.0114(10) 0.0150(10) 0.0006(8) 0.0028(8) -0.0027(8)
C10 0.0184(10) 0.0125(9) 0.0139(10) 0.0028(8) 0.0007(8) 0.0024(8)
C11 0.0162(10) 0.0147(9) 0.0108(9) -0.0008(7) 0.0033(7) 0.0015(8)

loop_
_atom_type_symbol
_atom_type_description
_atom_type_scat_dispersion_real
_atom_type_scat_dispersion_imag
_atom_type_scat_source
C C 0.0181 0.0091 'International Tables Vol C Tables 4.2.6.8 and 6.1.1.4'
H H 0.0000 0.0000 'International Tables Vol C Tables 4.2.6.8 and 6.1.1.4'
S S 0.3331 0.5567 'International Tables Vol C Tables 4.2.6.8 and 6.1.1.4'
Cl Cl 0.3639 0.7018 'International Tables Vol C Tables 4.2.6.8 and 6.1.1.4'

loop_
_geom_angle_atom_site_label_1
_geom_angle_atom_site_label_2
_geom_angle_atom_site_label_3
_geom_angle
_geom_angle_site_symmetry_1
_geom_angle_site_symmetry_3
C1 S1 C4 92.21(9) . .
C2 C1 C11 122.40(17) . 2_767
C2 C1 S1 111.56(14) . .
C11 C1 S1 126.03(14) 2_767 .
C1 C2 C9 119.77(17) . .
C1 C2 C3 110.43(17) . .
C9 C2 C3 129.79(17) . .
C4 C3 C2 115.60(17) . .
C4 C3 Cl1 122.20(15) . .
C2 C3 Cl1 122.20(15) . .
C3 C4 C5 127.84(18) . .
C3 C4 S1 110.19(14) . .
C5 C4 S1 121.97(14) . .
C4 C5 C6 115.24(16) . .
C4 C5 H5A 107.3(12) . .
C6 C5 H5A 109.2(12) . .
C4 C5 H5B 109.6(13) . .
C6 C5 H5B 110.2(12) . .
H5A C5 H5B 104.7(17) . .
C5 C6 C7 112.43(16) . .
C5 C6 H6B 107.7(12) . .
C7 C6 H6B 110.8(12) . .
C5 C6 H6A 109.1(12) . .
C7 C6 H6A 110.5(12) . .
H6B C6 H6A 106.0(17) . .
C6 C7 C8 112.49(16) . .
C6 C7 H7B 110.6(12) . .
C8 C7 H7B 107.3(12) . .
C6 C7 H7A 109.8(13) . .
C8 C7 H7A 110.2(12) . .
H7B C7 H7A 106.3(17) . .
C7 C8 H8A 110.8(14) . .
C7 C8 H8B 112.3(14) . .
H8A C8 H8B 107.8(19) . .
C7 C8 H8C 112.8(12) . .
H8A C8 H8C 104.7(18) . .
H8B C8 H8C 108.1(19) . .
C10 C9 C2 119.45(18) . .
C10 C9 H9 120.3 . .
C2 C9 H9 120.3 . .
C9 C10 C11 121.46(18) . .
C9 C10 H10 119.3 . .
C11 C10 H10 119.3 . .
C1 C11 C11 116.5(2) 2_767 2_767
C1 C11 C10 123.08(17) 2_767 .
C11 C11 C10 120.4(2) 2_767 .

loop_
_geom_bond_atom_site_label_1
_geom_bond_atom_site_label_2
_geom_bond_distance
_geom_bond_site_symmetry_2
S1 C1 1.7390(18) .
S1 C4 1.7411(19) .
Cl1 C3 1.7339(18) .
C1 C2 1.392(3) .
C1 C11 1.420(3) 2_767
C2 C9 1.416(3) .
C2 C3 1.436(3) .
C3 C4 1.352(3) .
C4 C5 1.501(3) .
C5 C6 1.520(3) .
C5 H5A 0.96(2) .
C5 H5B 0.97(2) .
C6 C7 1.524(3) .
C6 H6B 0.94(2) .
C6 H6A 1.00(2) .
C7 C8 1.528(3) .
C7 H7B 0.97(2) .
C7 H7A 0.96(2) .
C8 H8A 0.96(2) .
C8 H8B 0.96(3) .
C8 H8C 1.01(2) .
C9 C10 1.361(3) .
C9 H9 0.9300 .
C10 C11 1.427(3) .
C10 H10 0.9300 .
C11 C1 1.420(3) 2_767
C11 C11 1.420(4) 2_767
